data_4333938
loop_
_publ_author_name
'Kristina Lekin'
'Joanne W. L. Wong'
'Stephen M. Winter'
'Aaron Mailman'
'Paul A. Dube'
'Richard T. Oakley'

_publ_contact_author_email oakley@uwaterloo.ca
_publ_contact_author_name 'Prof. R. T. Oakley'
_publ_section_title
;
 Bisdithiazolyl Radical Spin Ladders
;
_journal_name_full 'Inorganic Chemistry'
_journal_page_first 2188
_journal_page_last 2198
_journal_paper_doi 10.1021/ic302658c
_journal_volume 52
_journal_year 2013
_chemical_formula_moiety 'C9 H9 F N3 S4'
_chemical_formula_sum 'C9 H9 F N3 S4'
_chemical_formula_weight 306.43
_chemical_name_common FBPBu
_chemical_name_systematic
; 
 ? 
;
_space_group_IT_number 14
_symmetry_cell_setting monoclinic
_symmetry_space_group_name_Hall '-P 2ybc'
_symmetry_space_group_name_H-M 'P 1 21/c 1'
_atom_sites_solution_hydrogens geom
_atom_sites_solution_primary direct
_atom_sites_solution_secondary difmap
_audit_creation_method SHELXL-97
_cell_angle_alpha 90.00
_cell_angle_beta 108.6200(10)
_cell_angle_gamma 90.00
_cell_formula_units_Z 4
_cell_length_a 15.6371(12)
_cell_length_b 4.8733(4)
_cell_length_c 17.0938(13)
_cell_measurement_reflns_used 605
_cell_measurement_temperature 296(2)
_cell_measurement_theta_max 26.35
_cell_measurement_theta_min 2.87
_cell_volume 1234.44(17)
_computing_cell_refinement ApexII
_computing_data_collection ApexII
_computing_data_reduction ApexII
_computing_structure_refinement 'SHELXL-97 (Sheldrick, 2008)'
_computing_structure_solution 'SHELXS-97 (Sheldrick, 2008)'
_diffrn_ambient_temperature 296(2)
_diffrn_measured_fraction_theta_full 0.995
_diffrn_measured_fraction_theta_max 0.995
_diffrn_measurement_device_type 'CCD area detector'
_diffrn_measurement_method 'omega scans'
_diffrn_radiation_monochromator graphite
_diffrn_radiation_source 'fine-focus sealed tube'
_diffrn_radiation_type MoK\a
_diffrn_radiation_wavelength 0.71073
_diffrn_reflns_av_R_equivalents 0.0246
_diffrn_reflns_av_sigmaI/netI 0.0325
_diffrn_reflns_limit_h_max 20
_diffrn_reflns_limit_h_min -20
_diffrn_reflns_limit_k_max 6
_diffrn_reflns_limit_k_min -6
_diffrn_reflns_limit_l_max 22
_diffrn_reflns_limit_l_min -22
_diffrn_reflns_number 7825
_diffrn_reflns_theta_full 28.00
_diffrn_reflns_theta_max 28.00
_diffrn_reflns_theta_min 3.23
_exptl_absorpt_coefficient_mu 0.761
_exptl_absorpt_correction_T_max 0.8752
_exptl_absorpt_correction_T_min 0.8752
_exptl_absorpt_correction_type empirical
_exptl_absorpt_process_details sadabs
_exptl_crystal_colour black
_exptl_crystal_density_diffrn 1.649
_exptl_crystal_description plate
_exptl_crystal_F_000 628
_exptl_crystal_size_max 0.18
_exptl_crystal_size_mid 0.18
_exptl_crystal_size_min 0.18
_refine_diff_density_max 0.272
_refine_diff_density_min -0.270
_refine_diff_density_rms 0.049
_refine_ls_extinction_coef 0.0018(5)
_refine_ls_extinction_expression Fc^*^=kFc[1+0.001xFc^2^\l^3^/sin(2\q)]^-1/4^
_refine_ls_extinction_method SHELXL
_refine_ls_goodness_of_fit_ref 1.103
_refine_ls_hydrogen_treatment constr
_refine_ls_matrix_type full
_refine_ls_number_parameters 155
_refine_ls_number_reflns 2983
_refine_ls_number_restraints 0
_refine_ls_restrained_S_all 1.103
_refine_ls_R_factor_all 0.0587
_refine_ls_R_factor_gt 0.0394
_refine_ls_shift/su_max 0.000
_refine_ls_shift/su_mean 0.000
_refine_ls_structure_factor_coef Fsqd
_refine_ls_weighting_details 'calc w=1/[\s^2^(Fo^2^)+(0.0126P)^2^+0.6369P] where P=(Fo^2^+2Fc^2^)/3'
_refine_ls_weighting_scheme calc
_refine_ls_wR_factor_gt 0.0675
_refine_ls_wR_factor_ref 0.0783
_reflns_number_gt 2205
_reflns_number_total 2983
_reflns_threshold_expression >2sigma(I)
_cod_data_source_file ic302658c_si_002_3.cif
_cod_data_source_block 1b_butyl_
_cod_database_code 4333938

loop_
_symmetry_equiv_pos_as_xyz
'x, y, z'
'-x, y+1/2, -z+1/2'
'-x, -y, -z'
'x, -y-1/2, z-1/2'

loop_
_atom_site_label
_atom_site_type_symbol
_atom_site_fract_x
_atom_site_fract_y
_atom_site_fract_z
_atom_site_U_iso_or_equiv
_atom_site_adp_type
_atom_site_occupancy
_atom_site_symmetry_multiplicity
_atom_site_calc_flag
_atom_site_refinement_flags
S2 S 0.45502(4) 0.20576(14) 0.35795(4) 0.05479(19) Uani 1 1 d .
S1 S 0.41120(5) 0.37071(15) 0.23800(4) 0.0589(2) Uani 1 1 d .
S4 S 0.30111(5) 0.64490(16) 0.57936(4) 0.0640(2) Uani 1 1 d .
S3 S 0.20331(6) 0.94801(17) 0.53340(5) 0.0710(2) Uani 1 1 d .
N2 N 0.26703(12) 0.7693(4) 0.34194(11) 0.0449(5) Uani 1 1 d .
C2 C 0.38159(15) 0.4159(5) 0.38733(13) 0.0417(5) Uani 1 1 d .
F1 F 0.42238(10) 0.2534(3) 0.52352(8) 0.0639(4) Uani 1 1 d .
C1 C 0.32705(15) 0.5919(5) 0.32416(13) 0.0422(5) Uani 1 1 d .
N1 N 0.33266(14) 0.5831(4) 0.24948(11) 0.0512(5) Uani 1 1 d .
C4 C 0.31336(15) 0.6028(5) 0.48308(13) 0.0445(5) Uani 1 1 d .
C5 C 0.25925(15) 0.7802(5) 0.42068(14) 0.0440(5) Uani 1 1 d .
N3 N 0.20312(14) 0.9538(5) 0.43633(13) 0.0591(6) Uani 1 1 d .
C3 C 0.37233(16) 0.4252(5) 0.46462(14) 0.0454(5) Uani 1 1 d .
C6 C 0.21161(16) 0.9525(5) 0.27703(14) 0.0505(6) Uani 1 1 d .
H6A H 0.2463 1.0081 0.2417 0.061 Uiso 1 1 calc R
H6B H 0.1971 1.1163 0.3025 0.061 Uiso 1 1 calc R
C8 C 0.06861(18) 1.0085(6) 0.15797(17) 0.0660(8) Uani 1 1 d .
H8A H 0.0538 1.1717 0.1835 0.079 Uiso 1 1 calc R
H8B H 0.1038 1.0651 0.1232 0.079 Uiso 1 1 calc R
C7 C 0.12522(16) 0.8187(5) 0.22493(15) 0.0558(6) Uani 1 1 d .
H7A H 0.0903 0.7637 0.2601 0.067 Uiso 1 1 calc R
H7B H 0.1397 0.6546 0.1995 0.067 Uiso 1 1 calc R
C9 C -0.0178(2) 0.8753(8) 0.1047(2) 0.0936(11) Uani 1 1 d .
H9A H -0.0511 1.0033 0.0635 0.140 Uiso 1 1 calc R
H9B H -0.0536 0.8221 0.1386 0.140 Uiso 1 1 calc R
H9C H -0.0036 0.7159 0.0782 0.140 Uiso 1 1 calc R

loop_
_atom_site_aniso_label
_atom_site_aniso_U_11
_atom_site_aniso_U_22
_atom_site_aniso_U_33
_atom_site_aniso_U_23
_atom_site_aniso_U_13
_atom_site_aniso_U_12
S2 0.0542(4) 0.0616(4) 0.0515(4) -0.0034(3) 0.0209(3) 0.0050(3)
S1 0.0657(4) 0.0730(5) 0.0471(4) -0.0040(3) 0.0306(3) -0.0032(4)
S4 0.0808(5) 0.0756(5) 0.0428(4) -0.0036(3) 0.0298(4) 0.0014(4)
S3 0.0861(5) 0.0715(5) 0.0710(5) -0.0085(4) 0.0471(4) 0.0056(4)
N2 0.0462(11) 0.0495(11) 0.0404(10) 0.0037(9) 0.0158(9) 0.0008(9)
C2 0.0414(12) 0.0456(13) 0.0377(12) -0.0011(10) 0.0120(10) -0.0035(10)
F1 0.0742(10) 0.0719(10) 0.0413(8) 0.0104(7) 0.0125(7) 0.0181(8)
C1 0.0436(12) 0.0465(13) 0.0384(12) -0.0010(10) 0.0159(10) -0.0086(10)
N1 0.0579(12) 0.0609(13) 0.0390(11) 0.0036(10) 0.0213(10) -0.0014(10)
C4 0.0482(13) 0.0517(14) 0.0341(11) -0.0027(10) 0.0137(10) -0.0059(11)
C5 0.0434(13) 0.0466(13) 0.0447(13) -0.0025(11) 0.0177(11) -0.0063(10)
N3 0.0608(13) 0.0617(14) 0.0611(13) 0.0007(11) 0.0283(11) 0.0074(11)
C3 0.0480(13) 0.0487(14) 0.0368(12) 0.0036(11) 0.0095(10) -0.0015(11)
C6 0.0529(14) 0.0494(14) 0.0481(14) 0.0095(12) 0.0144(12) -0.0010(12)
C8 0.0569(17) 0.0696(19) 0.0646(18) 0.0104(15) 0.0097(14) -0.0005(14)
C7 0.0526(15) 0.0566(16) 0.0548(15) 0.0077(13) 0.0124(13) -0.0058(12)
C9 0.067(2) 0.114(3) 0.081(2) 0.008(2) -0.0040(18) -0.004(2)

loop_
_atom_type_symbol
_atom_type_description
_atom_type_scat_dispersion_real
_atom_type_scat_dispersion_imag
_atom_type_scat_source
C C 0.0033 0.0016 'International Tables Vol C Tables 4.2.6.8 and 6.1.1.4'
H H 0.0000 0.0000 'International Tables Vol C Tables 4.2.6.8 and 6.1.1.4'
N N 0.0061 0.0033 'International Tables Vol C Tables 4.2.6.8 and 6.1.1.4'
F F 0.0171 0.0103 'International Tables Vol C Tables 4.2.6.8 and 6.1.1.4'
S S 0.1246 0.1234 'International Tables Vol C Tables 4.2.6.8 and 6.1.1.4'

loop_
_geom_angle_atom_site_label_1
_geom_angle_atom_site_label_2
_geom_angle_atom_site_label_3
_geom_angle
C2 S2 S1 90.97(8)
N1 S1 S2 98.38(7)
C4 S4 S3 90.93(9)
N3 S3 S4 98.94(8)
C1 N2 C5 120.87(19)
C1 N2 C6 119.50(18)
C5 N2 C6 119.62(19)
C3 C2 C1 119.1(2)
C3 C2 S2 125.60(18)
C1 C2 S2 115.32(16)
N1 C1 N2 119.9(2)
N1 C1 C2 120.5(2)
N2 C1 C2 119.59(19)
C1 N1 S1 114.66(17)
C3 C4 C5 119.5(2)
C3 C4 S4 125.48(18)
C5 C4 S4 114.93(18)
N3 C5 N2 119.7(2)
N3 C5 C4 121.2(2)
N2 C5 C4 119.2(2)
C5 N3 S3 114.01(18)
F1 C3 C4 119.4(2)
F1 C3 C2 118.8(2)
C4 C3 C2 121.7(2)
N2 C6 C7 112.6(2)
C9 C8 C7 112.7(2)
C6 C7 C8 112.3(2)

loop_
_geom_bond_atom_site_label_1
_geom_bond_atom_site_label_2
_geom_bond_distance
S2 C2 1.729(2)
S2 S1 2.1030(10)
S1 N1 1.665(2)
S4 C4 1.729(2)
S4 S3 2.0906(11)
S3 N3 1.659(2)
N2 C1 1.379(3)
N2 C5 1.391(3)
N2 C6 1.471(3)
C2 C3 1.375(3)
C2 C1 1.429(3)
F1 C3 1.351(3)
C1 N1 1.308(3)
C4 C3 1.373(3)
C4 C5 1.423(3)
C5 N3 1.307(3)
C6 C7 1.508(3)
C8 C9 1.514(4)
C8 C7 1.517(3)
